data_1555543
loop_
_publ_author_name
'Wan, Luo-Sheng'
'Nian, Yin'
'Ye, Chen-Jun'
'Shao, Li-Dong'
'Peng, Xing-Rong'
'Geng, Chang-An'
'Zuo, Zhi-Li'
'Li, Xiao-Nian'
'Yang, Jian'
'Zhou, Ming'
'Qiu, Ming-Hua'

_publ_section_title
;
 Three Minor Diterpenoids with Three Carbon Skeletons from Euphorbia
 peplus.
;
_journal_issue 9
_journal_name_full 'Organic letters'
_journal_page_first 2166
_journal_page_last 2169
_journal_paper_doi 10.1021/acs.orglett.6b00787
_journal_volume 18
_journal_year 2016
_chemical_absolute_configuration ad
_chemical_formula_moiety 'C22 H32 O4'
_chemical_formula_sum 'C22 H32 O4'
_chemical_formula_weight 360.48
_space_group_IT_number 5
_space_group_name_Hall 'C 2y'
_space_group_name_H-M_alt 'C 1 2 1'
_symmetry_cell_setting monoclinic
_symmetry_space_group_name_Hall 'C 2y'
_symmetry_space_group_name_H-M 'C 1 2 1'
_atom_sites_solution_hydrogens geom
_atom_sites_solution_primary direct
_atom_sites_solution_secondary difmap
_audit_creation_method SHELXL-97
_cell_angle_alpha 90.00
_cell_angle_beta 103.2320(10)
_cell_angle_gamma 90.00
_cell_formula_units_Z 4
_cell_length_a 18.2916(5)
_cell_length_b 8.7712(3)
_cell_length_c 12.9930(4)
_cell_measurement_reflns_used 9732
_cell_measurement_temperature 100(2)
_cell_measurement_theta_max 69.25
_cell_measurement_theta_min 3.49
_cell_volume 2029.24(11)
_computing_cell_refinement 'Bruker SAINT'
_computing_data_collection 'Bruker APEX2'
_computing_data_reduction 'Bruker SAINT'
_computing_molecular_graphics 'Bruker SHELXTL'
_computing_publication_material 'Bruker SHELXTL'
_computing_structure_refinement 'SHELXL-97 (Sheldrick, 2008)'
_computing_structure_solution 'SHELXS-97 (Sheldrick, 2008)'
_diffrn_ambient_temperature 100(2)
_diffrn_measured_fraction_theta_full 0.933
_diffrn_measured_fraction_theta_max 0.933
_diffrn_measurement_device_type 'Bruker APEX-II CCD'
_diffrn_measurement_method '\f and \w scans'
_diffrn_radiation_monochromator graphite
_diffrn_radiation_source 'fine-focus sealed tube'
_diffrn_radiation_type CuK\a
_diffrn_radiation_wavelength 1.54178
_diffrn_reflns_av_R_equivalents 0.0394
_diffrn_reflns_av_sigmaI/netI 0.0457
_diffrn_reflns_limit_h_max 21
_diffrn_reflns_limit_h_min -21
_diffrn_reflns_limit_k_max 8
_diffrn_reflns_limit_k_min -9
_diffrn_reflns_limit_l_max 15
_diffrn_reflns_limit_l_min -15
_diffrn_reflns_number 8942
_diffrn_reflns_theta_full 69.31
_diffrn_reflns_theta_max 69.31
_diffrn_reflns_theta_min 3.49
_exptl_absorpt_coefficient_mu 0.634
_exptl_absorpt_correction_T_max 0.9511
_exptl_absorpt_correction_T_min 0.5756
_exptl_absorpt_correction_type multi-scan
_exptl_absorpt_process_details sadabs
_exptl_crystal_colour colourless
_exptl_crystal_density_diffrn 1.180
_exptl_crystal_density_method 'not measured'
_exptl_crystal_description sheet
_exptl_crystal_F_000 784
_exptl_crystal_size_max 0.98
_exptl_crystal_size_mid 0.39
_exptl_crystal_size_min 0.08
_refine_diff_density_max 0.363
_refine_diff_density_min -0.374
_refine_diff_density_rms 0.083
_refine_ls_abs_structure_details 'Flack H D (1983), Acta Cryst. A39, 876-881'
_refine_ls_abs_structure_Flack 0.14(19)
_refine_ls_extinction_method none
_refine_ls_goodness_of_fit_ref 1.133
_refine_ls_hydrogen_treatment constr
_refine_ls_matrix_type full
_refine_ls_number_parameters 269
_refine_ls_number_reflns 3070
_refine_ls_number_restraints 7
_refine_ls_restrained_S_all 1.133
_refine_ls_R_factor_all 0.0463
_refine_ls_R_factor_gt 0.0462
_refine_ls_shift/su_max 0.020
_refine_ls_shift/su_mean 0.001
_refine_ls_structure_factor_coef Fsqd
_refine_ls_weighting_details 'calc w=1/[\s^2^(Fo^2^)+(0.0986P)^2^+0.2832P] where P=(Fo^2^+2Fc^2^)/3'
_refine_ls_weighting_scheme calc
_refine_ls_wR_factor_gt 0.1278
_refine_ls_wR_factor_ref 0.1282
_reflns_number_gt 3059
_reflns_number_total 3070
_reflns_threshold_expression >2sigma(I)
_cod_data_source_file ol6b00787_si_002.cif
_cod_data_source_block cu_kep03f9_0m
_cod_depositor_comments
;
The following automatic conversions were performed:

data item '_symmetry_cell_setting' value 'Monoclinic' was changed to
'monoclinic' in accordance with the
/home/saulius/struct/COD-crude-data/automatic-downloads/DataCite-retrospective/ACS/depositions/lib/dictionaries/cif_core.dic
dictionary named 'cif_core.dic' version 2.4.2 last updated on
2011-04-26.

Automatic conversion script
Id: cif_fix_values 6909 2019-04-08 15:41:33Z antanas 
;
_cod_original_sg_symbol_H-M 'C 2'
_cod_database_code 1555543

loop_
_symmetry_equiv_pos_as_xyz
'x, y, z'
'-x, y, -z'
'x+1/2, y+1/2, z'
'-x+1/2, y+1/2, -z'

loop_
_atom_site_label
_atom_site_type_symbol
_atom_site_fract_x
_atom_site_fract_y
_atom_site_fract_z
_atom_site_U_iso_or_equiv
_atom_site_adp_type
_atom_site_occupancy
_atom_site_symmetry_multiplicity
_atom_site_calc_flag
_atom_site_refinement_flags
_atom_site_disorder_assembly
_atom_site_disorder_group
O5 O 0.13656(8) 0.01040(18) 0.03578(10) 0.0278(4) Uani 1 1 d . . .
O14 O 0.32515(7) 0.42742(17) 0.30058(10) 0.0206(3) Uani 1 1 d . B .
O1 O 0.35645(7) 0.08999(18) 0.53600(9) 0.0229(3) Uani 1 1 d . . .
C6 C 0.11552(9) 0.0593(2) 0.20460(12) 0.0171(4) Uani 1 1 d . . .
H6 H 0.1063 0.0094 0.2697 0.020 Uiso 1 1 calc R A 1
C7 C 0.18688(9) 0.1541(2) 0.23733(12) 0.0140(4) Uani 1 1 d . B .
H7 H 0.1908 0.2213 0.1766 0.017 Uiso 1 1 calc R . .
C4 C 0.20180(9) 0.2540(2) 0.34013(12) 0.0154(4) Uani 1 1 d . . .
H4 H 0.1959 0.3660 0.3263 0.019 Uiso 1 1 calc R B .
C15 C 0.28465(9) 0.1993(2) 0.36799(12) 0.0139(4) Uani 1 1 d . B .
C14 C 0.34327(9) 0.3074(2) 0.34556(12) 0.0148(4) Uani 1 1 d . . .
C13 C 0.42462(9) 0.2563(2) 0.37785(12) 0.0178(4) Uani 1 1 d . B .
H13 H 0.4390 0.2572 0.4569 0.021 Uiso 1 1 calc R . .
C20 C 0.47645(10) 0.3686(3) 0.33979(14) 0.0242(4) Uani 1 1 d . . .
H20A H 0.4659 0.3671 0.2624 0.036 Uiso 1 1 calc R B .
H20B H 0.5289 0.3393 0.3685 0.036 Uiso 1 1 calc R . .
H20C H 0.4679 0.4715 0.3640 0.036 Uiso 1 1 calc R . .
C21 C 0.14370(14) -0.0872(3) -0.04770(16) 0.0357(5) Uani 1 1 d . B .
H21A H 0.1870 -0.1545 -0.0239 0.054 Uiso 1 1 calc R . .
H21B H 0.1510 -0.0261 -0.1077 0.054 Uiso 1 1 calc R . .
H21C H 0.0980 -0.1487 -0.0695 0.054 Uiso 1 1 calc R . .
C8 C 0.26338(9) 0.0720(2) 0.27696(11) 0.0139(4) Uani 1 1 d . . .
H8 H 0.2565 -0.0302 0.3076 0.017 Uiso 1 1 calc R B .
C9 C 0.31087(9) 0.0602(2) 0.19556(12) 0.0150(4) Uani 1 1 d . B .
H9 H 0.2887 0.1129 0.1273 0.018 Uiso 1 1 calc R . .
C10 C 0.35776(9) -0.0789(2) 0.18378(13) 0.0190(4) Uani 1 1 d . . .
C18 C 0.36175(12) -0.1191(3) 0.07171(14) 0.0279(5) Uani 1 1 d . B .
H18A H 0.3553 -0.0266 0.0283 0.042 Uiso 1 1 calc R . .
H18B H 0.3218 -0.1920 0.0421 0.042 Uiso 1 1 calc R . .
H18C H 0.4107 -0.1649 0.0723 0.042 Uiso 1 1 calc R . .
C19 C 0.35777(11) -0.2159(3) 0.25329(16) 0.0249(4) Uani 1 1 d . B .
H19A H 0.4049 -0.2722 0.2598 0.037 Uiso 1 1 calc R . .
H19B H 0.3154 -0.2823 0.2219 0.037 Uiso 1 1 calc R . .
H19C H 0.3530 -0.1827 0.3235 0.037 Uiso 1 1 calc R . .
C11 C 0.39635(9) 0.0667(2) 0.22723(13) 0.0181(4) Uani 1 1 d . B .
H11 H 0.4202 0.1237 0.1768 0.022 Uiso 1 1 calc R . .
C12 C 0.43336(9) 0.0911(2) 0.34265(13) 0.0189(4) Uani 1 1 d . . .
H12A H 0.4874 0.0661 0.3546 0.023 Uiso 1 1 calc R B .
H12B H 0.4107 0.0209 0.3863 0.023 Uiso 1 1 calc R . .
C3 C 0.17126(10) 0.2004(2) 0.43240(13) 0.0180(4) Uani 1 1 d . B .
C2 C 0.22429(10) 0.1367(2) 0.50839(13) 0.0200(4) Uani 1 1 d . . .
H2 H 0.2157 0.0975 0.5727 0.024 Uiso 1 1 calc R B .
C1 C 0.29739(10) 0.1349(2) 0.48003(13) 0.0177(4) Uani 1 1 d . B .
C16 C 0.09131(10) 0.2263(3) 0.43799(14) 0.0232(4) Uani 1 1 d . . .
H16A H 0.0833 0.1854 0.5047 0.035 Uiso 1 1 calc R B .
H16B H 0.0578 0.1746 0.3786 0.035 Uiso 1 1 calc R . .
H16C H 0.0806 0.3359 0.4343 0.035 Uiso 1 1 calc R . .
C17 C 0.04773(10) 0.1617(3) 0.15938(14) 0.0233(4) Uani 1 1 d . B .
H17A H 0.0436 0.2408 0.2111 0.035 Uiso 1 1 calc R . .
H17B H 0.0019 0.1000 0.1441 0.035 Uiso 1 1 calc R . .
H17C H 0.0544 0.2098 0.0941 0.035 Uiso 1 1 calc R . .
C5A C 0.1236(9) -0.070(3) 0.1248(11) 0.014(3) Uani 0.511(5) 1 d PU B 1
H5A H 0.1715 -0.1241 0.1566 0.016 Uiso 0.511(5) 1 calc PR B 1
O5A O 0.07016(15) -0.1749(4) 0.1092(2) 0.0310(9) Uani 0.511(5) 1 d P B 1
C22A C 0.0911(4) -0.3142(6) 0.1638(5) 0.0393(12) Uani 0.511(5) 1 d P B 1
H22A H 0.0484 -0.3848 0.1490 0.059 Uiso 0.511(5) 1 calc PR B 1
H22B H 0.1058 -0.2944 0.2400 0.059 Uiso 0.511(5) 1 calc PR B 1
H22C H 0.1334 -0.3594 0.1402 0.059 Uiso 0.511(5) 1 calc PR B 1
C5B C 0.1233(12) -0.050(3) 0.1215(16) 0.030(5) Uani 0.489(5) 1 d P B 2
H5B H 0.0719 -0.0950 0.0976 0.036 Uiso 0.489(5) 1 calc PR B 2
O5B O 0.16913(16) -0.1780(3) 0.1610(2) 0.0229(8) Uani 0.489(5) 1 d P B 2
C22B C 0.1369(4) -0.3079(7) 0.1972(5) 0.0421(14) Uani 0.489(5) 1 d P B 2
H22D H 0.1757 -0.3855 0.2202 0.063 Uiso 0.489(5) 1 calc PR B 2
H22E H 0.0974 -0.3489 0.1398 0.063 Uiso 0.489(5) 1 calc PR B 2
H22F H 0.1151 -0.2794 0.2567 0.063 Uiso 0.489(5) 1 calc PR B 2

loop_
_atom_site_aniso_label
_atom_site_aniso_U_11
_atom_site_aniso_U_22
_atom_site_aniso_U_33
_atom_site_aniso_U_23
_atom_site_aniso_U_13
_atom_site_aniso_U_12
O5 0.0451(8) 0.0282(9) 0.0104(6) -0.0036(6) 0.0072(5) 0.0024(7)
O14 0.0271(6) 0.0162(8) 0.0186(6) 0.0031(5) 0.0055(5) -0.0014(5)
O1 0.0275(7) 0.0280(8) 0.0107(6) 0.0061(5) -0.0006(5) 0.0022(6)
C6 0.0192(8) 0.0205(11) 0.0100(8) -0.0014(7) 0.0004(6) -0.0027(7)
C7 0.0178(7) 0.0151(10) 0.0078(7) 0.0003(7) 0.0002(6) 0.0002(7)
C4 0.0188(7) 0.0158(10) 0.0104(7) -0.0019(7) 0.0007(6) -0.0009(7)
C15 0.0187(7) 0.0141(9) 0.0067(7) -0.0003(6) -0.0017(6) 0.0001(6)
C14 0.0211(8) 0.0180(10) 0.0037(7) -0.0024(6) -0.0002(6) -0.0023(7)
C13 0.0196(8) 0.0239(11) 0.0072(7) 0.0017(6) -0.0028(6) -0.0033(7)
C20 0.0223(8) 0.0297(12) 0.0187(9) 0.0019(8) 0.0009(7) -0.0078(8)
C21 0.0496(12) 0.0394(15) 0.0171(9) -0.0121(9) 0.0056(9) 0.0012(10)
C8 0.0193(8) 0.0136(9) 0.0070(7) -0.0010(6) -0.0005(6) -0.0004(7)
C9 0.0189(8) 0.0182(10) 0.0064(7) 0.0006(6) 0.0000(6) 0.0007(6)
C10 0.0224(8) 0.0186(11) 0.0164(8) 0.0000(7) 0.0050(6) 0.0044(7)
C18 0.0332(10) 0.0316(13) 0.0196(10) -0.0058(9) 0.0073(7) 0.0045(8)
C19 0.0301(9) 0.0192(11) 0.0261(9) 0.0026(8) 0.0080(7) 0.0052(8)
C11 0.0205(8) 0.0206(10) 0.0127(8) 0.0029(7) 0.0030(6) 0.0014(7)
C12 0.0178(8) 0.0251(11) 0.0122(8) 0.0036(7) 0.0000(6) 0.0020(7)
C3 0.0236(8) 0.0180(10) 0.0122(8) -0.0053(7) 0.0041(6) -0.0048(7)
C2 0.0298(9) 0.0210(11) 0.0092(8) -0.0020(6) 0.0043(7) -0.0018(8)
C1 0.0274(9) 0.0156(10) 0.0084(8) 0.0002(7) 0.0006(7) -0.0028(7)
C16 0.0256(9) 0.0281(12) 0.0165(8) -0.0068(7) 0.0056(7) -0.0039(8)
C17 0.0174(8) 0.0324(13) 0.0176(9) -0.0030(8) -0.0011(6) 0.0017(8)
C5A 0.023(4) 0.011(4) 0.007(4) -0.003(3) 0.005(3) -0.007(3)
O5A 0.0273(14) 0.028(2) 0.0339(17) -0.0112(13) -0.0004(12) -0.0129(12)
C22A 0.045(3) 0.021(3) 0.060(3) -0.004(2) 0.026(3) -0.001(2)
C5B 0.037(6) 0.017(8) 0.029(7) 0.001(3) -0.007(4) -0.004(4)
O5B 0.0297(14) 0.0119(17) 0.0224(15) -0.0011(11) -0.0038(11) 0.0012(11)
C22B 0.046(3) 0.031(3) 0.055(3) 0.021(2) 0.023(3) 0.010(3)

loop_
_atom_type_symbol
_atom_type_description
_atom_type_scat_dispersion_real
_atom_type_scat_dispersion_imag
_atom_type_scat_source
C C 0.0181 0.0091 'International Tables Vol C Tables 4.2.6.8 and 6.1.1.4'
H H 0.0000 0.0000 'International Tables Vol C Tables 4.2.6.8 and 6.1.1.4'
O O 0.0492 0.0322 'International Tables Vol C Tables 4.2.6.8 and 6.1.1.4'

loop_
_geom_angle_atom_site_label_1
_geom_angle_atom_site_label_2
_geom_angle_atom_site_label_3
_geom_angle
C5B O5 C21 118.4(11)
C5B O5 C5A 5.6(18)
C21 O5 C5A 112.8(8)
C5B C6 C7 109.9(9)
C5B C6 C17 107.8(9)
C7 C6 C17 110.67(16)
C5B C6 C5A 5.7(16)
C7 C6 C5A 112.0(6)
C17 C6 C5A 111.1(7)
C5B C6 H6 113.3
C7 C6 H6 107.6
C17 C6 H6 107.6
C5A C6 H6 107.6
C6 C7 C8 119.24(16)
C6 C7 C4 120.90(13)
C8 C7 C4 90.51(12)
C6 C7 H7 108.2
C8 C7 H7 108.2
C4 C7 H7 108.2
C3 C4 C15 103.76(13)
C3 C4 C7 118.61(15)
C15 C4 C7 89.78(12)
C3 C4 H4 113.9
C15 C4 H4 113.9
C7 C4 H4 113.9
C14 C15 C1 117.12(14)
C14 C15 C4 117.37(15)
C1 C15 C4 105.32(13)
C14 C15 C8 110.93(13)
C1 C15 C8 113.73(15)
C4 C15 C8 89.10(11)
O14 C14 C15 120.71(15)
O14 C14 C13 122.12(16)
C15 C14 C13 117.13(16)
C14 C13 C20 111.25(16)
C14 C13 C12 110.95(14)
C20 C13 C12 113.40(15)
C14 C13 H13 107.0
C20 C13 H13 107.0
C12 C13 H13 107.0
C13 C20 H20A 109.5
C13 C20 H20B 109.5
H20A C20 H20B 109.5
C13 C20 H20C 109.5
H20A C20 H20C 109.5
H20B C20 H20C 109.5
O5 C21 H21A 109.5
O5 C21 H21B 109.5
H21A C21 H21B 109.5
O5 C21 H21C 109.5
H21A C21 H21C 109.5
H21B C21 H21C 109.5
C9 C8 C7 114.61(13)
C9 C8 C15 118.60(14)
C7 C8 C15 88.26(13)
C9 C8 H8 111.2
C7 C8 H8 111.2
C15 C8 H8 111.2
C8 C9 C10 123.44(16)
C8 C9 C11 121.65(13)
C10 C9 C11 59.28(12)
C8 C9 H9 113.9
C10 C9 H9 113.9
C11 C9 H9 113.9
C19 C10 C11 121.16(15)
C19 C10 C18 113.40(18)
C11 C10 C18 115.87(17)
C19 C10 C9 120.26(15)
C11 C10 C9 60.52(12)
C18 C10 C9 115.87(15)
C10 C18 H18A 109.5
C10 C18 H18B 109.5
H18A C18 H18B 109.5
C10 C18 H18C 109.5
H18A C18 H18C 109.5
H18B C18 H18C 109.5
C10 C19 H19A 109.5
C10 C19 H19B 109.5
H19A C19 H19B 109.5
C10 C19 H19C 109.5
H19A C19 H19C 109.5
H19B C19 H19C 109.5
C10 C11 C12 123.83(17)
C10 C11 C9 60.20(12)
C12 C11 C9 118.14(14)
C10 C11 H11 114.6
C12 C11 H11 114.6
C9 C11 H11 114.6
C11 C12 C13 111.98(15)
C11 C12 H12A 109.2
C13 C12 H12A 109.2
C11 C12 H12B 109.2
C13 C12 H12B 109.2
H12A C12 H12B 107.9
C2 C3 C16 125.35(17)
C2 C3 C4 112.25(15)
C16 C3 C4 122.30(16)
C3 C2 C1 111.59(15)
C3 C2 H2 124.2
C1 C2 H2 124.2
O1 C1 C2 125.95(16)
O1 C1 C15 127.40(16)
C2 C1 C15 106.64(14)
C3 C16 H16A 109.5
C3 C16 H16B 109.5
H16A C16 H16B 109.5
C3 C16 H16C 109.5
H16A C16 H16C 109.5
H16B C16 H16C 109.5
C6 C17 H17A 109.5
C6 C17 H17B 109.5
H17A C17 H17B 109.5
C6 C17 H17C 109.5
H17A C17 H17C 109.5
H17B C17 H17C 109.5
O5A C5A O5 118.3(11)
O5A C5A C6 115.3(8)
O5 C5A C6 103.9(14)
O5A C5A H5A 106.2
O5 C5A H5A 106.2
C6 C5A H5A 106.2
C5A O5A C22A 114.6(10)
O5A C22A H22A 109.5
O5A C22A H22B 109.5
H22A C22A H22B 109.5
O5A C22A H22C 109.5
H22A C22A H22C 109.5
H22B C22A H22C 109.5
O5 C5B O5B 114.8(14)
O5 C5B C6 115.1(18)
O5B C5B C6 113.4(14)
O5 C5B H5B 103.9
O5B C5B H5B 103.9
C6 C5B H5B 103.9
C22B O5B C5B 119.9(10)
O5B C22B H22D 109.5
O5B C22B H22E 109.5
H22D C22B H22E 109.5
O5B C22B H22F 109.5
H22D C22B H22F 109.5
H22E C22B H22F 109.5

loop_
_geom_bond_atom_site_label_1
_geom_bond_atom_site_label_2
_geom_bond_distance
O5 C5B 1.31(2)
O5 C21 1.411(2)
O5 C5A 1.420(17)
O14 C14 1.213(2)
O1 C1 1.221(2)
C6 C5B 1.48(2)
C6 C7 1.524(2)
C6 C17 1.535(2)
C6 C5A 1.565(17)
C6 H6 1.0000
C7 C8 1.553(2)
C7 C4 1.568(2)
C7 H7 1.0000
C4 C3 1.509(2)
C4 C15 1.552(2)
C4 H4 1.0000
C15 C14 1.509(2)
C15 C1 1.529(2)
C15 C8 1.608(2)
C14 C13 1.518(2)
C13 C20 1.526(3)
C13 C12 1.539(3)
C13 H13 1.0000
C20 H20A 0.9800
C20 H20B 0.9800
C20 H20C 0.9800
C21 H21A 0.9800
C21 H21B 0.9800
C21 H21C 0.9800
C8 C9 1.518(2)
C8 H8 1.0000
C9 C10 1.519(3)
C9 C11 1.524(2)
C9 H9 1.0000
C10 C19 1.504(3)
C10 C11 1.505(3)
C10 C18 1.516(2)
C18 H18A 0.9800
C18 H18B 0.9800
C18 H18C 0.9800
C19 H19A 0.9800
C19 H19B 0.9800
C19 H19C 0.9800
C11 C12 1.513(2)
C11 H11 1.0000
C12 H12A 0.9900
C12 H12B 0.9900
C3 C2 1.338(3)
C3 C16 1.498(2)
C2 C1 1.466(3)
C2 H2 0.9500
C16 H16A 0.9800
C16 H16B 0.9800
C16 H16C 0.9800
C17 H17A 0.9800
C17 H17B 0.9800
C17 H17C 0.9800
C5A O5A 1.33(2)
C5A H5A 1.0000
O5A C22A 1.421(7)
C22A H22A 0.9800
C22A H22B 0.9800
C22A H22C 0.9800
C5B O5B 1.42(2)
C5B H5B 1.0000
O5B C22B 1.412(6)
C22B H22D 0.9800
C22B H22E 0.9800
C22B H22F 0.9800

loop_
_geom_torsion_atom_site_label_1
_geom_torsion_atom_site_label_2
_geom_torsion_atom_site_label_3
_geom_torsion_atom_site_label_4
_geom_torsion
C5B C6 C7 C8 -56.2(10)
C17 C6 C7 C8 -175.17(13)
C5A C6 C7 C8 -50.5(8)
C5B C6 C7 C4 -166.5(10)
C17 C6 C7 C4 74.53(19)
C5A C6 C7 C4 -160.8(8)
C6 C7 C4 C3 31.3(2)
C8 C7 C4 C3 -93.73(16)
C6 C7 C4 C15 136.93(16)
C8 C7 C4 C15 11.85(13)
C3 C4 C15 C14 -138.75(15)
C7 C4 C15 C14 101.77(15)
C3 C4 C15 C1 -6.37(19)
C7 C4 C15 C1 -125.84(15)
C3 C4 C15 C8 108.03(14)
C7 C4 C15 C8 -11.44(13)
C1 C15 C14 O14 -131.97(17)
C4 C15 C14 O14 -5.1(2)
C8 C15 C14 O14 95.18(18)
C1 C15 C14 C13 50.3(2)
C4 C15 C14 C13 177.12(13)
C8 C15 C14 C13 -82.56(16)
O14 C14 C13 C20 -3.8(2)
C15 C14 C13 C20 173.86(14)
O14 C14 C13 C12 -131.08(17)
C15 C14 C13 C12 46.62(17)
C6 C7 C8 C9 101.30(18)
C4 C7 C8 C9 -132.29(16)
C6 C7 C8 C15 -137.85(14)
C4 C7 C8 C15 -11.44(12)
C14 C15 C8 C9 9.7(2)
C1 C15 C8 C9 -124.82(16)
C4 C15 C8 C9 128.81(15)
C14 C15 C8 C7 -107.54(14)
C1 C15 C8 C7 117.93(14)
C4 C15 C8 C7 11.56(12)
C7 C8 C9 C10 -141.82(16)
C15 C8 C9 C10 115.96(19)
C7 C8 C9 C11 146.36(18)
C15 C8 C9 C11 44.1(2)
C8 C9 C10 C19 1.2(3)
C11 C9 C10 C19 111.00(18)
C8 C9 C10 C11 -109.82(17)
C8 C9 C10 C18 143.74(17)
C11 C9 C10 C18 -106.44(19)
C19 C10 C11 C12 -3.9(3)
C18 C10 C11 C12 -147.88(17)
C9 C10 C11 C12 105.69(18)
C19 C10 C11 C9 -109.56(17)
C18 C10 C11 C9 106.43(17)
C8 C9 C11 C10 112.8(2)
C8 C9 C11 C12 -2.2(3)
C10 C9 C11 C12 -114.9(2)
C10 C11 C12 C13 -144.93(16)
C9 C11 C12 C13 -73.6(2)
C14 C13 C12 C11 50.23(18)
C20 C13 C12 C11 -75.82(18)
C15 C4 C3 C2 4.6(2)
C7 C4 C3 C2 102.02(19)
C15 C4 C3 C16 -178.77(16)
C7 C4 C3 C16 -81.4(2)
C16 C3 C2 C1 -177.24(18)
C4 C3 C2 C1 -0.8(2)
C3 C2 C1 O1 176.6(2)
C3 C2 C1 C15 -3.6(2)
C14 C15 C1 O1 -41.4(3)
C4 C15 C1 O1 -174.0(2)
C8 C15 C1 O1 90.1(2)
C14 C15 C1 C2 138.68(17)
C4 C15 C1 C2 6.2(2)
C8 C15 C1 C2 -89.73(17)
C5B O5 C5A O5A 121(18)
C21 O5 C5A O5A -49.3(15)
C5B O5 C5A C6 -8(16)
C21 O5 C5A C6 -178.5(5)
C5B C6 C5A O5A -124(15)
C7 C6 C5A O5A 167.1(10)
C17 C6 C5A O5A -68.5(15)
C5B C6 C5A O5 7(14)
C7 C6 C5A O5 -61.8(11)
C17 C6 C5A O5 62.5(10)
O5 C5A O5A C22A 134.4(12)
C6 C5A O5A C22A -101.9(13)
C21 O5 C5B O5B 46.5(19)
C5A O5 C5B O5B 36(16)
C21 O5 C5B C6 -179.2(9)
C5A O5 C5B C6 171(18)
C7 C6 C5B O5 -58.6(17)
C17 C6 C5B O5 62.1(16)
C5A C6 C5B O5 -172(16)
C7 C6 C5B O5B 76.4(15)
C17 C6 C5B O5B -162.9(11)
C5A C6 C5B O5B -37(14)
O5 C5B O5B C22B -137.2(13)
C6 C5B O5B C22B 87.7(16)
